data_2003172
loop_
_publ_author_name
'Khrifi, Saad'
'Guelzim, Abdelhalim'
'Baert, Francois'
'Mussrabi, Mamoun'
'Asfari, Zouhair'
'Vicens, Jacques'

_publ_section_title
;
 7,15,23-Triphenyl-25,26,27-triethylester-2,3,10,11,18,19-hexahomo-3,9,11-trioxacalix[3]arene
 in a Partial-Cone Conformation
;
_journal_coden_ASTM ACSCEE
_journal_coeditor_code PA1110
_journal_issue 1
_journal_name_full
;
 Acta Crystallographica, Section C: Crystal Structure Communications
;
_journal_page_first 153
_journal_page_last 157
_journal_paper_doi 10.1107/s0108270194008036
_journal_volume 51
_journal_year 1995
_chemical_formula_moiety 'C54 H54 O12'
_chemical_formula_sum 'C54 H54 O12'
_chemical_formula_weight 859.03
_space_group_IT_number 2
_symmetry_cell_setting triclinic
_symmetry_space_group_name_Hall '-P 1'
_symmetry_space_group_name_H-M 'P -1'
_cell_angle_alpha 69.02(5)
_cell_angle_beta 80.85(4)
_cell_angle_gamma 70.91(6)
_cell_formula_units_Z 4
_cell_length_a 16.150(6)
_cell_length_b 16.842(9)
_cell_length_c 19.599(7)
_cell_measurement_reflns_used 25
_cell_measurement_temperature 293
_cell_measurement_theta_max 24
_cell_measurement_theta_min 16
_cell_volume 4698
_diffrn_radiation_type MoK\a
_diffrn_radiation_wavelength 0.71063
_exptl_absorpt_coefficient_mu 0.83
_exptl_crystal_colour colourless
_exptl_crystal_density_diffrn 1.265
_exptl_crystal_density_meas ?
_exptl_crystal_description Parallelepiped
_exptl_crystal_size_max 0.5
_exptl_crystal_size_mid 0.5
_exptl_crystal_size_min 0.3
_exptl_crystal_size_rad ?
_refine_ls_R_factor_obs 0.059
_refine_ls_wR_factor_obs 0.059
_cod_depositor_comments
;
 Copied multiple data items from entry 2010431.

 Antanas Vaitkus,
 2019-09-17
;
_cod_database_code 2010405

loop_
_symmetry_equiv_pos_as_xyz
x,y,z
-x,-y,-z

loop_
_atom_site_label
_atom_site_fract_x
_atom_site_fract_y
_atom_site_fract_z
_atom_site_U_iso_or_equiv
C1 .4243(3) .2895(4) .3289(3) .046(8)
C2 .4801(3) .2045(4) .3577(3) .052(8)
C3 .5486(3) .1671(3) .3154(3) .047(7)
C4 .5592(3) .2172(3) .2419(3) .047(8)
C5 .5031(3) .3017(3) .2110(3) .044(7)
C6 .4362(3) .3364(3) .2558(3) .043(7)
C7 .6090(4) .0764(3) .3469(3) .055(8)
C8 .5783(4) .0066(4) .3934(3) .076(10)
C9 .6374(7) -.0774(5) .4233(4) .089(14)
C10 .7255(6) -.0913(5) .4071(5) .089(14)
C11 .7562(5) -.0235(5) .3607(4) .086(12)
C12 .6992(4) .0597(4) .3303(3) .067(9)
O1 .3758(2) .4188(2) .2241(2) .052(5)
C13 .3990(3) .4933(3) .2234(3) .054(8)
C14 .3745(3) .5671(4) .1533(3) .056(9)
O2 .3410(3) .5652(3) .1047(3) .086(8)
O3 .3959(2) .6367(3) .1532(2) .070(6)
C15 .3771(4) .7151(5) .0887(4) .101(12)
C16 .4001(6) .7846(5) .1014(5) .142(16)
C17 .3496(3) .3286(4) .3754(3) .063(9)
O4 .3779(2) .3029(2) .4474(2) .066(5)
C18 .3483(3) .3732(4) .4786(3) .063(8)
C'1 .5216(3) .4946(4) .4097(3) .049(8)
C'2 .4704(3) .5793(3) .3710(3) .050(8)
C'3 .3795(3) .5996(3) .3673(3) .046(7)
C'4 .3418(3) .5309(3) .4026(3) .049(7)
C'5 .3912(3) .4456(3) .4413(3) .052(8)
C'6 .4805(4) .4295(3) .4451(3) .053(8)
C'7 .3263(3) .6913(3) .3286(3) .049(8)
C'8 .3517(3) .7646(4) .3237(3) .061(9)
C'9 .3010(4) .8498(4) .2887(4) .073(11)
C'10 .2252(4) .8640(4) .2570(4) .076(10)
C'11 .1993(4) .7924(4) .2612(3) .066(10)
C'12 .2494(3) .7067(4) .2962(3) .057(8)
O'1 .5266(2) .3477(2) .4920(2) .066(5)
C'13 .5800(3) .2835(4) .4600(3) .064(9)
C'14 .5899(5) .1935(4) .5159(4) .064(11)
O'2 .5470(4) .1755(5) .5700(3) .115(9)
O'3 .6571(3) .1367(3) .4938(3) .108(8)
C'15 .6781(7) .0436(5) .5388(5) .115(16)
C'16 .7657(8) .0163(6) .5574(6) .102(17)
C'17 .6197(3) .4766(4) .4114(3) .057(8)
O'4 .6690(2) .4224(2) .3678(2) .052(15)
C'18 .6532(3) .4660(3) .2927(3) .048(7)
C"1 .6929(3) .3559(3) .1465(2) .042(7)
C"2 .7609(3) .2805(3) .1755(3) .045(7)
C"3 .7975(3) .2645(3) .2401(3) .044(7)
C"4 .7618(3) .3250(3) .2780(2) .041(6)
C"5 .6944(3) .4011(3) .2506(2) .039(7)
C"6 .6639(3) .4177(3) .1831(3) .042(6)
C"7 .8733(3) .1850(3) .2671(3) .048(8)
C"8 .9259(5) .1433(5) .2235(4) .121(14)
C"9 .9946(5) .0666(6) .2493(5) .143(17)
C"10 1.0171(5) .0355(5) .3156(5) .094(12)
C"11 .9662(7) .0754(6) .3614(5) .105(18)
C"12 .8925(6) .1503(5) .3372(4) .128(16)
O"1 .5967(2) .4951(2) .1535(2) .048(4)
C"13 .6183(3) .5768(3) .1357(3) .051(7)
C"14 .6321(4) .6167(4) .0560(3) .062(9)
O"2 .6381(4) .5829(3) .0108(3) .114(10)
O"3 .6411(3) .6951(3) .0406(2) .095(8)
C"15 .6545(8) .7451(7) -.0341(5) .092(18)
C"16 .5790(12) .8075(7) -.0608(6) .15(2)
C"17 .6516(3) .3664(3) .0787(3) .050(7)
O"4 .5899(2) .3162(2) .0947(2) .050(5)
C"18 .5095(3) .3532(3) .1301(3) .053(7)
H1 .4701 .1664 .4142 .052
H2 .6123 .1893 .2084 .047
H3 .5088 .0172 .4064 .076
H4 .6134 -.1316 .4595 .089
H5 .7708 -.1561 .4310 .089
H6 .8258 -.0351 .3476 .086
H7 .7245 .1125 .2933 .067
H8 .3648 .5151 .2685 .054
H9 .4689 .4748 .2288 .054
H10 .3081 .7366 .0786 .101
H11 .4152 .7000 .0420 .101
H12 .3864 .8437 .0537 .142
H13 .4690 .7627 .1116 .142
H14 .3619 .7994 .1482 .142
H15 .2948 .3044 .3774 .063
H16 .3299 .4003 .3520 .063
H17 .2782 .4015 .4738 .063
H18 .3633 .3456 .5357 .063
H'1 .5018 .6307 .3430 .050
H'2 .2721 .5442 .3998 .049
H'3 .4116 .7548 .3476 .061
H'4 .3213 .9059 .2861 .073
H'5 .1863 .9308 .2291 .076
H'6 .1393 .8031 .2370 .066
H'7 .2286 .6510 .2984 .057
H'8 .5493 .2886 .4129 .064
H'9 .6436 .2942 .4435 .064
H'10 .6699 .0045 .5086 .115
H'11 .6357 .0357 .5878 .115
H'12 .7835 -.0529 .5910 .102
H'13 .7735 .0560 .5874 .102
H'14 .8076 .0248 .5082 .102
H'15 .6389 .4428 .4673 .057
H'16 .6346 .5393 .3908 .057
H'17 .5833 .4912 .2858 .048
H'18 .6814 .5206 .2721 .048
H"1 .7862 .2327 .1468 .045
H"2 .7875 .3120 .3298 .041
H"3 .9150 .1700 .1656 .121
H"4 1.0305 .0318 .2119 .143
H"5 1.0745 -.0204 .3336 .094
H"6 .9815 .0500 .4183 .105
H"7 .8513 .1797 .3762 .120
H"8 .5652 .6231 .1554 .051
H"9 .6776 .5633 .1620 .051
H"10 .6767 .7006 -.0659 .092
H"11 .7036 .7775 -.0382 .092
H"12 .5906 .8444 -.1174 .146
H"13 .5566 .8523 -.0294 .146
H"14 .5297 .7754 -.0571 .146
H"15 .7027 .3439 .0412 .050
H"16 .6178 .4359 .0533 .050
H"17 .5050 .4209 .1239 .053
H"18 .4554 .3530 .1041 .053
C1A 1.0653(3) .7206(4) .1639(3) .051(8)
C2A 1.0093(4) .8057(3) .1343(3) .058(9)
C3A .9470(4) .8490(3) .1772(3) .054(8)
C4A .9411(3) .8047(3) .2517(3) .052(8)
C5A .9969(3) .7203(3) .2834(2) .046(7)
C6A 1.0585(3) .6793(3) .2391(3) .046(8)
C7A .8865(4) .9391(4) .1452(3) .061(9)
C8A .9161(5) 1.0074(4) .0947(3) .090(11)
C9A .8570(7) 1.0933(5) .0661(4) .064(14)
C10A .7708(7) 1.1070(5) .0877(4) .068(15)
C11A .7414(5) 1.0417(5) .1370(4) .087(12)
C12A .7980(5) .9582(4) .1658(3) .072(10)
O1A 1.1191(2) .5976(2) .2725(2) .053(5)
C13A 1.1002(3) .5214(3) .2725(3) .056(8)
C14A 1.1143(3) .4506(4) .3457(3) .055(8)
O2A 1.1294(5) .4590(3) .4003(2) .075(7)
O3A 1.1056(2) .3777(3) .3415(2) .067(6)
C15A 1.1131(4) .3024(4) .4087(3) .081(10)
C16A 1.1083(6) .2285(5) .3898(4) .143(15)
C17A 1.1319(3) .6764(4) .1153(3) .063(9)
O4A 1.0920(2) .6912(2) .0508(2) .068(6)
C18A 1.1253(3) .6196(4) .0210(3) .065(8)
C'1A .9714(3) .4775(4) .1130(3) .048(8)
C'2A 1.0297(3) .3983(3) .1492(3) .049(7)
C'3A 1.1195(3) .3871(3) .1432(3) .047(7)
C'4A 1.1494(3) .4600(3) .1017(3) .050(7)
C'5A 1.0919(3) .5412(3) .0654(3) .052(7)
C'6A 1.0020(3) .5484(3) .0696(3) .051(7)
C'7A 1.1803(3) .2985(3) .1803(3) .050(7)
C'8A 1.1597(3) .2205(4) .1897(3) .061(9)
C'9A 1.2157(4) .1380(4) .2242(4) .071(10)
C'10A 1.2931(4) .1304(4) .2494(3) .069(9)
C'11A 1.3144(4) .2064(4) .2405(3) .063(9)
C'12A 1.2588(3) .2892(4) .2069(3) .053(8)
O'1A .9483(2) .6243(2) .0239(2) .066(5)
C'13A .9014(4) .6941(4) .0517(3) .064(8)
C'14A .8998(5) .7815(5) -.0065(4) .075(13)
O'2A .9419(4) .7932(4) -.0614(3) .111(10)
O'3A .8388(4) .8460(3) .0140(3) .110(9)
C'15A .8279(8) .9370(6) -.0344(6) .07(2)
C'16A .7486(9) .9773(6) -.0573(6) .14(2)
C'17A .8734(3) .4886(3) .1223(3) .054(8)
O'4A .8278(2) .5482(2) .1632(2) .050(5)
C'18A .8568(3) .5199(3) .2347(3) .047(7)
C"1A .8163(3) .6600(3) .3579(3) .049(7)
C"2A .7504(3) .7336(3) .3216(3) .050(7)
C"3A .7149(3) .7392(3) .2597(3) .050(7)
C"4A .7514(3) .6701(3) .2303(3) .046(7)
C"5A .8168(3) .5948(3) .2657(3) .045(6)
C"6A .8455(3) .5901(3) .3305(3) .045(6)
C"7A .6399(3) .8161(3) .2260(3) .058(8)
C"8A .5795(5) .8583(5) .2680(4) .103(12)
C"9A .5110(6) .9298(6) .2378(6) .116(18)
C"10A .4964(6) .9577(6) .1669(6) .111(17)
C"11A .5570(6) .9186(6) .1214(5) .093(17)
C"12A .6300(5) .8471(4) .1520(4) .092(12)
O"1A .9090(2) .5119(2) .3654(2) .055(4)
C"13A .8811(4) .4613(4) .4397(3) .069(11)
C"14A .8710(3) .3789(3) .4402(3) .053(18)
O"2A .8889(2) .3494(3) .3890(2) .074(6)
O"3A .8418(3) .3353(3) .5035(2) .095(7)
C"15A .8312(6) .2496(5) .5193(4) .082(14)
C"16A .9128(8) .1818(5) .5381(5) .106(17)
C"17A .8566(4) .6612(3) .4220(3) .058(8)
O"4A .9157(2) .7130(2) .4008(2) .059(5)
C"18A .9953(3) .6745(4) .3658(3) .060(8)
H1A 1.0146 .8393 .0761 .058
H2A .8923 .8363 .2860 .052
H3A .9844 .9954 .0767 .090
H4A .8788 1.1472 .0278 .064
H5A .7243 1.1715 .0655 .068
H6A .6728 1.0545 .1539 .087
H7A .7734 .9060 .2052 .072
H8A 1.0327 .5398 .2592 .056
H9A 1.1428 .4961 .2319 .056
H10A 1.0595 .3187 .4472 .081
H11A 1.1746 .2860 .4328 .081
H12A 1.1131 .1713 .4385 .143
H13A 1.1613 .2136 .3512 .143
H14A 1.0463 .2463 .3656 .143
H15A 1.1559 .6057 .1437 .063
H16A 1.1866 .7042 .1009 .063
H17A 1.1042 .6431 -.0342 .065
H18A 1.1958 .5985 .0206 .065
H'1A 1.0055 .3434 .1832 .049
H'2A 1.2185 .4531 .0975 .050
H'3A 1.0990 .2249 .1698 .061
H'4A 1.1987 .0786 .2311 .071
H'5A 1.3371 .0658 .2757 .069
H'6A 1.3749 .2011 .2607 .063
H'7A 1.2770 .3478 .2006 .053
H'8A .8350 .6911 .0674 .064
H'9A .9330 .6877 .0986 .064
H'10A .8735 .9361 -.0815 .072
H'11A .8437 .9739 -.0054 .072
H'12A .7444 1.0438 -.0926 .143
H'13A .7034 .9785 -.0104 .143
H'14A .7333 .9407 -.0865 .143
H'15A .8632 .4242 .1508 .054
H'16A .8469 .5151 .0687 .054
H'17A .8364 .4623 .2683 .047
H'18A .9275 .5029 .2329 .047
H"1A .7254 .7889 .3422 .050
H"2A .7290 .6752 .1794 .046
H"3A .5866 .8350 .3266 .103
H"4A .4678 .9651 .2718 .116
H"5A .4376 1.0095 .1452 .111
H"6A .5489 .9430 .0632 .093
H"7A .6784 .8161 .1173 .092
H"8A .8192 .5011 .4562 .069
H"9A .9300 .4465 .4777 .069
H"10A .7834 .2387 .5643 .082
H"11A .8076 .2473 .4715 .082
H"12A .9029 .1177 .5496 .106
H"13A .9357 .1841 .5858 .106
H"14A .9599 .1927 .4929 .106
H"15A .8919 .5937 .4519 .058
H"16A .8047 .6879 .4567 .058
H"17A 1.0497 .6801 .3878 .060
H"18A 1.0019 .6050 .3774 .060

loop_
_geom_bond_atom_site_label_1
_geom_bond_atom_site_label_2
_geom_bond_site_symmetry_1
_geom_bond_site_symmetry_2
_geom_bond_distance
_geom_bond_publ_flag
C1 C2 . . 1.385(9) yes
C1 C6 . . 1.384(8) yes
C1 C17 . . 1.510(8) yes
C2 C3 . . 1.391(8) yes
C3 C4 . . 1.400(8) yes
C3 C7 . . 1.486(8) yes
C4 C5 . . 1.388(7) yes
C5 C6 . . 1.390(7) yes
C6 O1 . . 1.397(6) yes
C7 C8 . . 1.389(9) yes
C7 C12 . . 1.397(9) yes
C8 C9 . . 1.399(11) yes
C9 C10 . . 1.368(15) yes
C10 C11 . . 1.365(12) yes
C11 C12 . . 1.377(11) yes
O1 C13 . . 1.417(6) yes
C13 C14 . . 1.489(8) yes
C14 O2 . . 1.198(7) yes
C14 O3 . . 1.314(8) yes
O3 C15 . . 1.449(9) yes
C15 C16 . . 1.447(12) yes
C17 O4 . . 1.423(7) yes
O4 C18 . . 1.435(7) yes
C18 C'5 . . 1.502(8) yes
C'1 C'2 . . 1.396(8) yes
C'1 C'6 . . 1.381(8) yes
C'1 C'17 . . 1.517(8) yes
C'2 C'3 . . 1.403(7) yes
C'3 C'4 . . 1.394(7) yes
C'3 C'7 . . 1.482(7) yes
C'4 C'5 . . 1.392(7) yes
C'5 C'6 . . 1.387(8) yes
C'6 O'1 . . 1.392(6) yes
C'7 C'8 . . 1.392(8) yes
C'7 C'12 . . 1.390(8) yes
C'8 C'9 . . 1.380(9) yes
C'9 C'10 . . 1.374(10) yes
C'10 C'11 . . 1.371(10) yes
C'11 C'12 . . 1.383(9) yes
O'1 C'13 . . 1.417(7) yes
C'13 C'14 . . 1.494(9) yes
C'14 O'2 . . 1.170(10) yes
C'14 O'3 . . 1.321(9) yes
O'3 C'15 . . 1.452(10) yes
C'15 C'16 . . 1.400(17) yes
C'17 O'4 . . 1.436(7) yes
O'4 C'18 . . 1.412(7) yes
C'18 C"5 . . 1.523(7) yes
C"1 C"2 . . 1.382(7) yes
C"1 C"6 . . 1.389(7) yes
C"1 C"17 . . 1.510(7) yes
C"2 C"3 . . 1.384(8) yes
C"3 C"4 . . 1.395(7) yes
C"3 C"7 . . 1.482(7) yes
C"4 C"5 . . 1.376(7) yes
C"5 C"6 . . 1.386(7) yes
C"6 O"1 . . 1.395(6) yes
C"7 C"8 . . 1.325(10) yes
C"7 C"12 . . 1.330(9) yes
C"8 C"9 . . 1.389(13) yes
C"9 C"10 . . 1.278(13) yes
C"10 C"11 . . 1.329(13) yes
C"11 C"12 . . 1.415(14) yes
O"1 C"13 . . 1.437(6) yes
C"13 C"14 . . 1.475(8) yes
C"14 O"2 . . 1.191(8) yes
C"14 O"3 . . 1.298(8) yes
O"3 C"15 . . 1.427(10) yes
C"15 C"16 . . 1.35(2) yes
C"17 O"4 . . 1.438(6) yes
O"4 C"18 . . 1.432(6) yes
C"18 C5 . . 1.517(8) yes
C1A C2A . . 1.390(8) yes
C1A C6A . . 1.389(8) yes
C1A C17A . . 1.510(9) yes
C2A C3A . . 1.393(8) yes
C3A C4A . . 1.387(8) yes
C3A C7A . . 1.481(9) yes
C4A C5A . . 1.388(7) yes
C5A C6A . . 1.389(7) yes
C6A O1A . . 1.399(6) yes
C7A C8A . . 1.392(8) yes
C7A C12A . . 1.385(11) yes
C8A C9A . . 1.415(11) yes
C9A C10A . . 1.358(16) yes
C10A C11A . . 1.342(12) yes
C11A C12A . . 1.375(11) yes
O1A C13A . . 1.414(6) yes
C13A C14A . . 1.495(8) yes
C14A O2A . . 1.198(7) yes
C14A O3A . . 1.314(8) yes
O3A C15A . . 1.453(7) yes
C15A C16A . . 1.447(11) yes
C17A O4A . . 1.414(7) yes
O4A C18A . . 1.438(7) yes
C18A C'5A . . 1.512(8) yes
C'1A C'2A . . 1.371(8) yes
C'1A C'6A . . 1.384(8) yes
C'1A C'17A . . 1.521(8) yes
C'2A C'3A . . 1.392(7) yes
C'3A C'4A . . 1.396(7) yes
C'3A C'7A . . 1.487(7) yes
C'4A C'5A . . 1.387(7) yes
C'5A C'6A . . 1.408(7) yes
C'6A O'1A . . 1.376(6) yes
C'7A C'8A . . 1.402(8) yes
C'7A C'12A . . 1.388(8) yes
C'8A C'9A . . 1.381(9) yes
C'9A C'10A . . 1.368(10) yes
C'10A C'11A . . 1.377(9) yes
C'11A C'12A . . 1.377(9) yes
O'1A C'13A . . 1.414(7) yes
C'13A C'14A . . 1.501(10) yes
C'14A O'2A . . 1.167(10) yes
C'14A O'3A . . 1.342(10) yes
O'3A C'15A . . 1.453(12) yes
C'15A C'16A . . 1.302(19) yes
C'17A O'4A . . 1.448(6) yes
O'4A C'18A . . 1.414(7) yes
C'18A C"5A . . 1.507(7) yes
C"1A C"2A . . 1.387(7) yes
C"1A C"6A . . 1.380(7) yes
C"1A C"17A . . 1.512(8) yes
C"2A C"3A . . 1.383(8) yes
C"3A C"4A . . 1.400(7) yes
C"3A C"7A . . 1.481(7) yes
C"4A C"5A . . 1.390(7) yes
C"5A C"6A . . 1.388(8) yes
C"6A O"1A . . 1.396(6) yes
C"7A C"8A . . 1.359(10) yes
C"7A C"12A . . 1.371(9) yes
C"8A C"9A . . 1.361(13) yes
C"9A C"10A . . 1.330(15) yes
C"10A C"11A . . 1.380(14) yes
C"11A C"12A . . 1.407(13) yes
O"1A C"13A . . 1.485(7) yes
C"13A C"14A . . 1.447(8) yes
C"14A O"2A . . 1.228(7) yes
C"14A O"3A . . 1.300(7) yes
O"3A C"15A . . 1.427(10) yes
C"15A C"16A . . 1.429(14) yes
C"17A O"4A . . 1.416(7) yes
O"4A C"18A . . 1.427(7) yes
C"18A C5A . . 1.521(7) yes
